data_4124081
loop_
_publ_author_name
'Foster, M.D.'
'Friedrichs, O.D.'
'Bell, R.G.'
'Paz, F.A.A.'
'Klinowski, J.'

_publ_section_title
;
 Chemical evaluation of hypothetical uninodal zeolites
;
_journal_name_full 'Journal of the American Chemical Society'
_journal_page_first 9769
_journal_page_last 9775
_journal_paper_doi 10.1021/ja037334j
_journal_volume 126
_journal_year 2004
_chemical_formula_sum 'O2 Si'
_chemical_name_systematic 'Si O2'
_space_group_IT_number 95
_symmetry_space_group_name_Hall 'P 4cw 2c'
_symmetry_space_group_name_H-M 'P 43 2 2'
_cell_angle_alpha 90
_cell_angle_beta 90
_cell_angle_gamma 90
_cell_formula_units_Z 8
_cell_length_a 4.43014
_cell_length_b 4.43014
_cell_length_c 16.10901
_cell_volume 316.158
_citation_journal_id_ASTM JACSAT
_cod_data_source_file Foster_JACSAT_2004_559.cif
_cod_data_source_block O2Si1
_cod_original_cell_volume 316.1577
_cod_original_formula_sum 'O2 Si1'
_cod_struct_determination_method theoretical
_cod_database_code 4124081

loop_
_symmetry_equiv_pos_as_xyz
x,y,z
-y,x,z+3/4
-x,-y,z+1/2
y,-x,z+1/4
x,-y,-z+1/2
y,x,-z+1/4
-x,y,-z
-y,-x,-z+3/4

loop_
_atom_site_label
_atom_site_type_symbol
_atom_site_fract_x
_atom_site_fract_y
_atom_site_fract_z
_atom_site_occupancy
_atom_site_U_iso_or_equiv
O1 O-2 0.20114 0.20114 0.625 1 0.0
Si1 Si+4 0.5783 0.01929 0.09298 1 0.0
O2 O-2 0.5 0.11393 0 1 0.0
O3 O-2 0.79642 0.29862 0.12579 1 0.0
